data_4033874
loop_
_publ_author_name
'Mukhopadhyay, Arindam'
'Jana, Kanyashree'
'Hossen, Tousif'
'Sahu, Kalyanasis'
'Moorthy, Jarugu Narasimha'

_publ_section_title
;
 Coumarin-Annelated Regioisomeric Heptahelicenes: Influence of Helicity on
 Excited-State Properties and Chiroptical Properties.
;
_journal_issue 17
_journal_name_full 'The Journal of organic chemistry'
_journal_page_first 10658
_journal_page_last 10668
_journal_paper_doi 10.1021/acs.joc.9b01126
_journal_volume 84
_journal_year 2019
_chemical_formula_sum 'C31 H16 F3 O4'
_chemical_formula_weight 509.44
_space_group_crystal_system monoclinic
_space_group_IT_number 9
_space_group_name_Hall 'C -2yc'
_space_group_name_H-M_alt 'C 1 c 1'
_atom_sites_solution_hydrogens geom
_audit_creation_method SHELXL-2017/1
_cell_angle_alpha 90
_cell_angle_beta 107.9150(10)
_cell_angle_gamma 90
_cell_formula_units_Z 4
_cell_length_a 12.3004(5)
_cell_length_b 26.5371(11)
_cell_length_c 7.3874(3)
_cell_measurement_reflns_used 4866
_cell_measurement_temperature 100(2)
_cell_measurement_theta_max 28.349
_cell_measurement_theta_min 2.886
_cell_volume 2294.45(16)
_computing_cell_refinement 'Bruker SAINT'
_computing_data_collection 'Bruker APEX2'
_computing_data_reduction 'Bruker SAINT'
_computing_structure_refinement 'SHELXL-2017/1 (Sheldrick, 2017)'
_computing_structure_solution 'SHELXT 2014/5 (Sheldrick, 2014)'
_diffrn_ambient_temperature 100(2)
_diffrn_measured_fraction_theta_full 0.999
_diffrn_measured_fraction_theta_max 0.999
_diffrn_measurement_device_type 'Bruker APEX-II CCD'
_diffrn_measurement_method '\f and \w scans'
_diffrn_radiation_type MoK\a
_diffrn_radiation_wavelength 0.71073
_diffrn_reflns_av_R_equivalents 0.0377
_diffrn_reflns_av_unetI/netI 0.0472
_diffrn_reflns_Laue_measured_fraction_full 0.999
_diffrn_reflns_Laue_measured_fraction_max 0.999
_diffrn_reflns_limit_h_max 16
_diffrn_reflns_limit_h_min -16
_diffrn_reflns_limit_k_max 35
_diffrn_reflns_limit_k_min -35
_diffrn_reflns_limit_l_max 9
_diffrn_reflns_limit_l_min -9
_diffrn_reflns_number 17462
_diffrn_reflns_point_group_measured_fraction_full 0.999
_diffrn_reflns_point_group_measured_fraction_max 0.997
_diffrn_reflns_theta_full 25.242
_diffrn_reflns_theta_max 28.349
_diffrn_reflns_theta_min 2.886
_diffrn_source 'sealed tube'
_exptl_absorpt_coefficient_mu 0.113
_exptl_absorpt_correction_type none
_exptl_crystal_colour yellow
_exptl_crystal_density_diffrn 1.475
_exptl_crystal_density_method 'not measured'
_exptl_crystal_description block
_exptl_crystal_F_000 1044
_exptl_crystal_size_max 0.24
_exptl_crystal_size_mid 0.18
_exptl_crystal_size_min 0.12
_refine_diff_density_max 0.383
_refine_diff_density_min -0.366
_refine_diff_density_rms 0.059
_refine_ls_abs_structure_details
;
 Flack x determined using 2049 quotients [(I+)-(I-)]/[(I+)+(I-)]
 (Parsons, Flack and Wagner, Acta Cryst. B69 (2013) 249-259).
;
_refine_ls_abs_structure_Flack 0.4(3)
_refine_ls_extinction_method none
_refine_ls_goodness_of_fit_ref 1.044
_refine_ls_hydrogen_treatment constr
_refine_ls_matrix_type full
_refine_ls_number_parameters 343
_refine_ls_number_reflns 5724
_refine_ls_number_restraints 2
_refine_ls_restrained_S_all 1.044
_refine_ls_R_factor_all 0.0635
_refine_ls_R_factor_gt 0.0497
_refine_ls_shift/su_max 0.000
_refine_ls_shift/su_mean 0.000
_refine_ls_structure_factor_coef Fsqd
_refine_ls_weighting_details 'w=1/[\s^2^(Fo^2^)+(0.0510P)^2^+1.7480P] where P=(Fo^2^+2Fc^2^)/3'
_refine_ls_weighting_scheme calc
_refine_ls_wR_factor_gt 0.1086
_refine_ls_wR_factor_ref 0.1146
_reflns_Friedel_coverage 0.990
_reflns_Friedel_fraction_full 0.998
_reflns_Friedel_fraction_max 0.995
_reflns_number_gt 4866
_reflns_number_total 5724
_reflns_threshold_expression 'I > 2\s(I)'
_cod_data_source_file jo9b01126_si_002.cif
_cod_data_source_block 7-in
_cod_original_sg_symbol_H-M 'C c'
_cod_database_code 4033874
_shelx_shelxl_version_number 2017/1
_shelx_space_group_comment
;
The symmetry employed for this shelxl refinement is uniquely defined
by the following loop, which should always be used as a source of
symmetry information in preference to the above space-group names.
They are only intended as comments.
;

loop_
_space_group_symop_operation_xyz
'x, y, z'
'x, -y, z+1/2'
'x+1/2, y+1/2, z'
'x+1/2, -y+1/2, z+1/2'

loop_
_atom_site_label
_atom_site_type_symbol
_atom_site_fract_x
_atom_site_fract_y
_atom_site_fract_z
_atom_site_U_iso_or_equiv
_atom_site_adp_type
_atom_site_occupancy
_atom_site_site_symmetry_order
_atom_site_calc_flag
_atom_site_refinement_flags_posn
_atom_site_refinement_flags_adp
O001 O 0.61131(17) 0.64565(8) 0.6508(3) 0.0172(4) Uani 1 1 d . .
O002 O 0.45747(19) 0.69092(9) 0.6202(3) 0.0260(5) Uani 1 1 d . .
F003 F 0.04054(19) 0.59197(10) 0.4284(4) 0.0510(7) Uani 1 1 d . .
O004 O 0.3298(2) 0.61378(9) 0.5924(4) 0.0308(6) Uani 1 1 d . .
F005 F 0.1683(3) 0.55837(13) 0.6561(5) 0.0788(11) Uani 1 1 d . .
O006 O 0.1942(3) 0.65676(11) 0.3763(5) 0.0516(9) Uani 1 1 d . .
F007 F 0.1616(3) 0.54104(11) 0.3757(7) 0.0964(14) Uani 1 1 d . .
C008 C 0.5620(3) 0.69018(12) 0.6689(4) 0.0189(6) Uani 1 1 d . .
C009 C 0.7279(2) 0.63957(12) 0.7010(4) 0.0170(6) Uani 1 1 d . .
C00A C 0.5936(3) 0.56407(12) 0.3834(4) 0.0178(6) Uani 1 1 d . .
C00B C 0.7988(3) 0.67804(13) 0.7954(4) 0.0201(7) Uani 1 1 d . .
C00C C 0.5174(3) 0.52263(12) 0.3223(5) 0.0226(7) Uani 1 1 d . .
C00D C 0.5591(3) 0.61173(12) 0.2874(4) 0.0182(6) Uani 1 1 d . .
C00E C 0.6350(3) 0.73207(12) 0.7457(4) 0.0227(7) Uani 1 1 d . .
H00E H 0.603483 0.763704 0.750547 0.027 Uiso 1 1 calc R U
C00F C 0.6990(3) 0.55471(12) 0.5323(4) 0.0191(6) Uani 1 1 d . .
C00G C 0.7487(3) 0.72580(13) 0.8106(5) 0.0229(7) Uani 1 1 d . .
H00G H 0.795347 0.752785 0.866034 0.027 Uiso 1 1 calc R U
C00H C 0.3653(3) 0.57807(14) 0.1541(5) 0.0279(8) Uani 1 1 d . .
H00H H 0.287952 0.583366 0.092384 0.033 Uiso 1 1 calc R U
C00I C 0.4425(3) 0.61954(12) 0.1912(4) 0.0223(7) Uani 1 1 d . .
C00J C 0.7684(3) 0.59256(12) 0.6583(4) 0.0186(6) Uani 1 1 d . .
C00K C 0.8847(3) 0.58239(14) 0.7577(4) 0.0240(7) Uani 1 1 d . .
C00L C 0.2281(3) 0.62176(13) 0.4778(5) 0.0282(8) Uani 1 1 d . .
C00M C 0.6375(3) 0.65201(11) 0.2775(4) 0.0179(6) Uani 1 1 d . .
C00N C 0.4039(3) 0.53106(13) 0.2081(5) 0.0277(8) Uani 1 1 d . .
H00N H 0.354757 0.503783 0.169325 0.033 Uiso 1 1 calc R U
C00O C 0.5932(3) 0.70108(13) 0.2223(4) 0.0231(7) Uani 1 1 d . .
C00P C 0.5564(3) 0.47263(13) 0.3743(5) 0.0274(8) Uani 1 1 d . .
H00P H 0.505951 0.445783 0.336013 0.033 Uiso 1 1 calc R U
C00Q C 0.4012(3) 0.66877(13) 0.1277(5) 0.0281(8) Uani 1 1 d . .
H00Q H 0.323470 0.673567 0.067921 0.034 Uiso 1 1 calc R U
C00R C 0.4725(3) 0.70827(13) 0.1530(5) 0.0269(7) Uani 1 1 d . .
H00R H 0.442958 0.740609 0.125025 0.032 Uiso 1 1 calc R U
C00S C 0.7397(3) 0.50464(12) 0.5618(5) 0.0232(7) Uani 1 1 d . .
C00T C 0.9260(3) 0.53200(14) 0.7580(5) 0.0283(8) Uani 1 1 d . .
H00T H 1.002857 0.524980 0.817195 0.034 Uiso 1 1 calc R U
C00U C 0.6652(3) 0.46378(12) 0.4780(5) 0.0269(8) Uani 1 1 d . .
H00U H 0.692308 0.430857 0.495536 0.032 Uiso 1 1 calc R U
C00V C 0.7558(3) 0.64433(12) 0.3086(4) 0.0207(6) Uani 1 1 d . .
H00V H 0.785942 0.612023 0.333709 0.025 Uiso 1 1 calc R U
C00W C 0.9569(3) 0.62108(14) 0.8604(5) 0.0271(8) Uani 1 1 d . .
H00W H 1.033464 0.613934 0.921127 0.033 Uiso 1 1 calc R U
C00X C 0.7836(3) 0.73299(13) 0.2651(5) 0.0290(8) Uani 1 1 d . .
H00X H 0.832583 0.759869 0.267946 0.035 Uiso 1 1 calc R U
C00Y C 0.6694(3) 0.74086(13) 0.2249(5) 0.0288(8) Uani 1 1 d . .
H00Y H 0.640796 0.773393 0.198460 0.035 Uiso 1 1 calc R U
C00Z C 0.9176(3) 0.66811(14) 0.8725(5) 0.0269(7) Uani 1 1 d . .
H00Z H 0.967812 0.693704 0.930866 0.032 Uiso 1 1 calc R U
C010 C 0.8266(3) 0.68378(14) 0.3022(4) 0.0266(7) Uani 1 1 d . .
H010 H 0.903980 0.677857 0.322592 0.032 Uiso 1 1 calc R U
C011 C 0.8542(3) 0.49468(14) 0.6732(5) 0.0285(8) Uani 1 1 d . .
H011 H 0.880269 0.461568 0.687922 0.034 Uiso 1 1 calc R U
C012 C 0.1471(3) 0.57784(14) 0.4818(7) 0.0388(9) Uani 1 1 d . .

loop_
_atom_site_aniso_label
_atom_site_aniso_U_11
_atom_site_aniso_U_22
_atom_site_aniso_U_33
_atom_site_aniso_U_23
_atom_site_aniso_U_13
_atom_site_aniso_U_12
O001 0.0163(11) 0.0170(11) 0.0189(10) -0.0035(8) 0.0062(8) -0.0004(8)
O002 0.0191(12) 0.0247(12) 0.0339(13) -0.0079(10) 0.0075(10) 0.0005(9)
F003 0.0198(11) 0.0509(15) 0.0774(19) 0.0096(13) 0.0078(12) -0.0041(10)
O004 0.0229(12) 0.0281(13) 0.0377(14) 0.0067(11) 0.0040(11) -0.0005(10)
F005 0.0414(15) 0.084(2) 0.107(3) 0.058(2) 0.0175(16) -0.0083(15)
O006 0.0331(16) 0.0280(15) 0.079(2) 0.0190(15) -0.0049(15) -0.0012(12)
F007 0.085(2) 0.0516(18) 0.186(4) -0.064(2) 0.092(3) -0.0445(17)
C008 0.0209(16) 0.0196(15) 0.0170(14) -0.0036(12) 0.0072(12) 0.0002(12)
C009 0.0151(15) 0.0224(16) 0.0145(14) 0.0019(12) 0.0060(12) 0.0005(12)
C00A 0.0205(15) 0.0182(15) 0.0187(14) -0.0033(12) 0.0119(12) -0.0017(12)
C00B 0.0202(16) 0.0247(17) 0.0152(14) -0.0018(12) 0.0052(12) -0.0025(13)
C00C 0.0321(18) 0.0200(16) 0.0210(15) -0.0060(12) 0.0160(14) -0.0078(13)
C00D 0.0212(15) 0.0189(15) 0.0160(14) -0.0036(12) 0.0076(12) -0.0015(12)
C00E 0.0268(17) 0.0186(16) 0.0224(16) -0.0061(13) 0.0072(14) -0.0006(13)
C00F 0.0235(16) 0.0194(16) 0.0199(15) 0.0013(12) 0.0149(13) 0.0012(12)
C00G 0.0246(16) 0.0237(16) 0.0200(14) -0.0050(13) 0.0065(13) -0.0056(13)
C00H 0.0196(17) 0.036(2) 0.0275(17) -0.0066(15) 0.0059(14) -0.0071(14)
C00I 0.0224(16) 0.0246(17) 0.0191(15) -0.0015(13) 0.0051(13) -0.0017(13)
C00J 0.0197(15) 0.0235(16) 0.0160(14) 0.0021(12) 0.0105(12) 0.0018(12)
C00K 0.0230(17) 0.0318(19) 0.0195(15) 0.0053(13) 0.0103(13) 0.0035(14)
C00L 0.0228(17) 0.0194(17) 0.042(2) -0.0030(15) 0.0094(16) -0.0008(13)
C00M 0.0231(16) 0.0180(15) 0.0122(13) -0.0024(11) 0.0049(12) -0.0034(12)
C00N 0.0307(19) 0.0278(18) 0.0270(17) -0.0099(14) 0.0126(14) -0.0150(15)
C00O 0.0311(18) 0.0231(17) 0.0142(14) -0.0004(12) 0.0053(13) -0.0013(14)
C00P 0.045(2) 0.0186(17) 0.0270(16) -0.0073(14) 0.0234(16) -0.0098(15)
C00Q 0.0235(17) 0.0321(19) 0.0236(17) 0.0003(15) -0.0003(14) 0.0046(15)
C00R 0.036(2) 0.0208(16) 0.0214(15) 0.0037(13) 0.0047(15) 0.0075(14)
C00S 0.0349(18) 0.0206(16) 0.0210(15) 0.0039(13) 0.0188(14) 0.0056(14)
C00T 0.0252(18) 0.035(2) 0.0285(18) 0.0090(15) 0.0136(15) 0.0138(15)
C00U 0.048(2) 0.0138(15) 0.0278(16) 0.0019(13) 0.0249(17) 0.0016(15)
C00V 0.0240(16) 0.0244(16) 0.0147(14) -0.0017(12) 0.0073(12) -0.0022(13)
C00W 0.0138(15) 0.041(2) 0.0244(17) 0.0029(15) 0.0032(13) 0.0053(14)
C00X 0.041(2) 0.0271(18) 0.0196(15) -0.0004(13) 0.0095(15) -0.0170(16)
C00Y 0.049(2) 0.0172(16) 0.0195(15) 0.0026(13) 0.0090(16) -0.0068(16)
C00Z 0.0178(16) 0.039(2) 0.0218(16) -0.0039(14) 0.0027(13) -0.0068(14)
C010 0.0286(18) 0.0360(19) 0.0170(15) -0.0005(14) 0.0096(13) -0.0101(15)
C011 0.038(2) 0.0248(18) 0.0301(18) 0.0101(14) 0.0214(16) 0.0130(15)
C012 0.028(2) 0.0251(18) 0.067(3) 0.0056(19) 0.021(2) 0.0020(15)

loop_
_atom_type_symbol
_atom_type_description
_atom_type_scat_dispersion_real
_atom_type_scat_dispersion_imag
_atom_type_scat_source
C C 0.0033 0.0016 'International Tables Vol C Tables 4.2.6.8 and 6.1.1.4'
H H 0.0000 0.0000 'International Tables Vol C Tables 4.2.6.8 and 6.1.1.4'
F F 0.0171 0.0103 'International Tables Vol C Tables 4.2.6.8 and 6.1.1.4'
O O 0.0106 0.0060 'International Tables Vol C Tables 4.2.6.8 and 6.1.1.4'

loop_
_geom_angle_atom_site_label_1
_geom_angle_atom_site_label_2
_geom_angle_atom_site_label_3
_geom_angle
C008 O001 C009 122.5(2)
O002 C008 O001 116.5(3)
O002 C008 C00E 125.3(3)
O001 C008 C00E 118.2(3)
O001 C009 C00B 119.5(3)
O001 C009 C00J 116.9(3)
C00B C009 C00J 123.6(3)
C00C C00A C00F 117.3(3)
C00C C00A C00D 117.0(3)
C00F C00A C00D 125.7(3)
C009 C00B C00Z 118.4(3)
C009 C00B C00G 118.3(3)
C00Z C00B C00G 123.2(3)
C00N C00C C00P 120.0(3)
C00N C00C C00A 120.1(3)
C00P C00C C00A 120.0(3)
C00I C00D C00A 118.4(3)
C00I C00D C00M 117.0(3)
C00A C00D C00M 124.5(3)
C00G C00E C008 120.2(3)
C00G C00E H00E 119.9
C008 C00E H00E 119.9
C00S C00F C00A 118.2(3)
C00S C00F C00J 116.1(3)
C00A C00F C00J 125.6(3)
C00E C00G C00B 120.6(3)
C00E C00G H00G 119.7
C00B C00G H00G 119.7
C00N C00H C00I 120.2(3)
C00N C00H H00H 119.9
C00I C00H H00H 119.9
C00D C00I C00H 120.0(3)
C00D C00I C00Q 120.3(3)
C00H C00I C00Q 119.7(3)
C009 C00J C00K 114.9(3)
C009 C00J C00F 125.1(3)
C00K C00J C00F 120.0(3)
C00W C00K C00J 120.4(3)
C00W C00K C00T 120.9(3)
C00J C00K C00T 118.7(3)
O006 C00L O004 128.6(3)
O006 C00L C012 120.1(4)
O004 C00L C012 111.4(3)
C00V C00M C00O 117.5(3)
C00V C00M C00D 123.3(3)
C00O C00M C00D 119.0(3)
C00H C00N C00C 121.1(3)
C00H C00N H00N 119.4
C00C C00N H00N 119.4
C00Y C00O C00M 119.2(3)
C00Y C00O C00R 121.3(3)
C00M C00O C00R 119.3(3)
C00U C00P C00C 120.8(3)
C00U C00P H00P 119.6
C00C C00P H00P 119.6
C00R C00Q C00I 121.2(3)
C00R C00Q H00Q 119.4
C00I C00Q H00Q 119.4
C00Q C00R C00O 120.6(3)
C00Q C00R H00R 119.7
C00O C00R H00R 119.7
C00F C00S C011 120.4(3)
C00F C00S C00U 119.7(3)
C011 C00S C00U 119.9(3)
C011 C00T C00K 120.3(3)
C011 C00T H00T 119.8
C00K C00T H00T 119.8
C00P C00U C00S 120.5(3)
C00P C00U H00U 119.7
C00S C00U H00U 119.7
C010 C00V C00M 121.1(3)
C010 C00V H00V 119.5
C00M C00V H00V 119.5
C00Z C00W C00K 121.8(3)
C00Z C00W H00W 119.1
C00K C00W H00W 119.1
C00Y C00X C010 119.2(3)
C00Y C00X H00X 120.4
C010 C00X H00X 120.4
C00X C00Y C00O 121.8(3)
C00X C00Y H00Y 119.1
C00O C00Y H00Y 119.1
C00W C00Z C00B 119.3(3)
C00W C00Z H00Z 120.3
C00B C00Z H00Z 120.3
C00V C010 C00X 120.7(3)
C00V C010 H010 119.6
C00X C010 H010 119.6
C00T C011 C00S 121.6(3)
C00T C011 H011 119.2
C00S C011 H011 119.2
F007 C012 F003 110.3(4)
F007 C012 F005 105.6(4)
F003 C012 F005 106.4(3)
F007 C012 C00L 110.3(3)
F003 C012 C00L 111.9(3)
F005 C012 C00L 112.1(4)

loop_
_geom_bond_atom_site_label_1
_geom_bond_atom_site_label_2
_geom_bond_distance
O001 C008 1.353(4)
O001 C009 1.376(3)
O002 C008 1.225(4)
F003 C012 1.302(5)
O004 C00L 1.294(4)
F005 C012 1.336(5)
O006 C00L 1.186(4)
F007 C012 1.299(5)
C008 C00E 1.431(4)
C009 C00B 1.384(4)
C009 C00J 1.414(4)
C00A C00C 1.426(4)
C00A C00F 1.440(4)
C00A C00D 1.448(4)
C00B C00Z 1.420(5)
C00B C00G 1.428(5)
C00C C00N 1.409(5)
C00C C00P 1.423(5)
C00D C00I 1.407(4)
C00D C00M 1.456(4)
C00E C00G 1.343(5)
C00E H00E 0.9300
C00F C00S 1.413(4)
C00F C00J 1.454(4)
C00G H00G 0.9300
C00H C00N 1.351(5)
C00H C00I 1.424(5)
C00H H00H 0.9300
C00I C00Q 1.428(5)
C00J C00K 1.419(4)
C00K C00W 1.416(5)
C00K C00T 1.430(5)
C00L C012 1.540(5)
C00M C00V 1.416(4)
C00M C00O 1.422(4)
C00N H00N 0.9300
C00O C00Y 1.407(5)
C00O C00R 1.427(5)
C00P C00U 1.342(5)
C00P H00P 0.9300
C00Q C00R 1.343(5)
C00Q H00Q 0.9300
C00R H00R 0.9300
C00S C011 1.421(5)
C00S C00U 1.432(5)
C00T C011 1.346(5)
C00T H00T 0.9300
C00U H00U 0.9300
C00V C010 1.372(5)
C00V H00V 0.9300
C00W C00Z 1.351(5)
C00W H00W 0.9300
C00X C00Y 1.360(6)
C00X C010 1.404(5)
C00X H00X 0.9300
C00Y H00Y 0.9300
C00Z H00Z 0.9300
C010 H010 0.9300
C011 H011 0.9300
